data_2021578
loop_
_publ_author_name
'Santiago de Oliveira, Yara'
'Saraiva Costa, Wendell'
'Ferreira Borges, Poliana'
'Silmara Alves de Santana, Maria'
'Ayala, Alejandro Pedro'

_publ_section_title
;
 The design of novel metronidazole benzoate structures: exploring
 stoichiometric diversity
;
_journal_coeditor_code JX3032
_journal_issue 5
_journal_name_full 'Acta Crystallographica Section C'
_journal_page_first
;
;
_journal_paper_doi 10.1107/S2053229619003838
_journal_volume 75
_journal_year 2019
_chemical_formula_iupac '3C13 H13 N3 O4, C7 H6 O4'
_chemical_formula_moiety '3(C13 H13 N3 O4), C7 H6 O4'
_chemical_formula_sum 'C46 H45 N9 O16'
_chemical_formula_weight 979.91
_chemical_name_common
;
Benzoylmetronidazole--3,5-dihydroxybenzoic acid (3/1)
;
_chemical_name_systematic '2-(2-Methyl-5-nitro-1<i>H</i>-imidazol-1-yl)ethyl benzoate--3,5-dihydroxybenzoic acid (3/1)'
_space_group_crystal_system monoclinic
_space_group_IT_number 14
_space_group_name_Hall '-P 2yn'
_space_group_name_H-M_alt 'P 1 21/n 1'
_symmetry_space_group_name_Hall '-P 2yn'
_symmetry_space_group_name_H-M 'P 1 21/n 1'
_atom_sites_solution_hydrogens mixed
_atom_sites_solution_primary dual
_audit_creation_method
;
Olex2 1.2
(compiled 2018.05.29 svn.r3508 for OlexSys, GUI svn.r5506)
;
_cell_angle_alpha 90
_cell_angle_beta 100.4510(10)
_cell_angle_gamma 90
_cell_formula_units_Z 4
_cell_length_a 7.1481(2)
_cell_length_b 36.7892(8)
_cell_length_c 18.0584(4)
_cell_measurement_reflns_used 9896
_cell_measurement_temperature 300(2)
_cell_measurement_theta_max 67.55
_cell_measurement_theta_min 3.46
_cell_volume 4670.1(2)
_computing_cell_refinement
;
SAINT (Bruker, 2016)
;
_computing_data_collection
;
APEX3 (Bruker, 2012)
;
_computing_data_reduction
;
SAINT (Bruker, 2016)
;
_computing_molecular_graphics
;
OLEX2 (Dolomanov <i>et al.</i>,  2009),
<i>MERCURY</i> (Version 3.10; Macrae <i>et al.</i>,  2008) and
<i>VEGA</i> (Pedretti <i>et al.</i>, 2004)
;
_computing_publication_material
;
OLEX2 (Dolomanov <i>et al.</i>,  2009)
;
_computing_structure_refinement
;
SHELXL2018 (Sheldrick, 2015b)
;
_computing_structure_solution
;
SHELXT2014 (Sheldrick, 2015a)
;
_diffrn_ambient_temperature 300
_diffrn_measured_fraction_theta_full 0.997
_diffrn_measured_fraction_theta_max 0.990
_diffrn_measurement_device_type 'Bruker APEXII CCD'
_diffrn_measurement_method '\f and \w scans'
_diffrn_radiation_monochromator 'multilayer mirrors'
_diffrn_radiation_type CuK\a
_diffrn_radiation_wavelength 1.54178
_diffrn_reflns_av_R_equivalents 0.0581
_diffrn_reflns_av_unetI/netI 0.0362
_diffrn_reflns_limit_h_max 8
_diffrn_reflns_limit_h_min -7
_diffrn_reflns_limit_k_max 44
_diffrn_reflns_limit_k_min -44
_diffrn_reflns_limit_l_max 21
_diffrn_reflns_limit_l_min -21
_diffrn_reflns_number 56516
_diffrn_reflns_theta_full 67.679
_diffrn_reflns_theta_max 68.653
_diffrn_reflns_theta_min 2.763
_diffrn_standards_number 0
_exptl_absorpt_coefficient_mu 0.907
_exptl_absorpt_correction_T_max 0.9860
_exptl_absorpt_correction_T_min 0.8345
_exptl_absorpt_correction_type multi-scan
_exptl_absorpt_process_details
;
(SADABS; Bruker, 2016)
;
_exptl_crystal_colour 'clear light colourless'
_exptl_crystal_density_diffrn 1.394
_exptl_crystal_density_method 'not measured'
_exptl_crystal_description prism
_exptl_crystal_F_000 2048
_exptl_crystal_size_max 0.284
_exptl_crystal_size_mid 0.141
_exptl_crystal_size_min 0.058
_refine_diff_density_max 0.273
_refine_diff_density_min -0.215
_refine_ls_extinction_coef 0.00125(13)
_refine_ls_extinction_expression Fc^*^=kFc[1+0.001xFc^2^\l^3^/sin(2\q)]^-1/4^
_refine_ls_extinction_method
;
SHELXL2018 (Sheldrick, 2015b)
;
_refine_ls_goodness_of_fit_ref 1.006
_refine_ls_hydrogen_treatment mixed
_refine_ls_matrix_type full
_refine_ls_number_parameters 844
_refine_ls_number_reflns 8547
_refine_ls_number_restraints 1
_refine_ls_restrained_S_all 1.006
_refine_ls_R_factor_all 0.0865
_refine_ls_R_factor_gt 0.0516
_refine_ls_shift/su_max 0.002
_refine_ls_shift/su_mean 0.000
_refine_ls_structure_factor_coef Fsqd
_refine_ls_weighting_details 'w=1/[\s^2^(Fo^2^)+(0.0833P)^2^+2.1514P] where P=(Fo^2^+2Fc^2^)/3'
_refine_ls_weighting_scheme calc
_refine_ls_wR_factor_gt 0.1322
_refine_ls_wR_factor_ref 0.1757
_reflns_number_gt 5499
_reflns_number_total 8547
_reflns_threshold_expression 'I > 2\s(I)'
_cod_data_source_file jx3032sup1.cif
_cod_data_source_block bzmd35dba
_cod_database_code 2021578
_shelx_space_group_comment
;
The symmetry employed for this shelxl refinement is uniquely defined
by the following loop, which should always be used as a source of
symmetry information in preference to the above space-group names.
They are only intended as comments.
;
_shelx_estimated_absorpt_t_min 0.783
_shelx_estimated_absorpt_t_max 0.949

loop_
_space_group_symop_operation_xyz
'x, y, z'
'-x+1/2, y+1/2, -z+1/2'
'-x, -y, -z'
'x-1/2, -y-1/2, z-1/2'

loop_
_atom_site_type_symbol
_atom_site_label
_atom_site_fract_x
_atom_site_fract_y
_atom_site_fract_z
_atom_site_U_iso_or_equiv
_atom_site_adp_type
_atom_site_calc_flag
_atom_site_occupancy
_atom_site_disorder_assembly
_atom_site_disorder_group
O O1C 0.8254(4) 0.36199(7) -0.06761(14) 0.0939(7) Uani d 1 . .
O O2C 0.5826(4) 0.32866(7) -0.11345(12) 0.0874(7) Uani d 1 . .
O O3C 0.3392(3) 0.26359(5) 0.03750(10) 0.0688(5) Uani d 1 . .
O O3A 0.7853(3) 0.47087(5) 0.86671(10) 0.0634(5) Uani d 1 . .
N N1A 0.9537(3) 0.51097(6) 0.74799(11) 0.0540(5) Uani d 1 . .
O O3B 0.7069(3) 0.71873(5) 0.49400(11) 0.0704(5) Uani d 1 . .
O O3' 0.5229(3) 0.56376(5) 0.34945(12) 0.0766(6) Uani d 1 . .
O O4' 0.8266(3) 0.46389(5) 0.49620(11) 0.0721(6) Uani d 1 . .
O O4C 0.2932(4) 0.20905(6) -0.01637(14) 0.0909(7) Uani d 1 . .
N N1C 0.4294(3) 0.33992(6) 0.01710(12) 0.0571(5) Uani d 1 . .
N N2C 0.5611(4) 0.37320(7) 0.11443(14) 0.0772(7) Uani d 1 . .
N N3C 0.6713(4) 0.34779(7) -0.06396(14) 0.0668(6) Uani d 1 . .
C C1C 0.4139(5) 0.35240(8) 0.08614(16) 0.0697(8) Uani d 1 . .
C C2C 0.6752(5) 0.37470(8) 0.06255(18) 0.0705(8) Uani d 1 . .
H H2C 0.785(5) 0.3879(9) 0.0685(17) 0.074(9) Uiso d 1 . .
C C3C 0.5974(4) 0.35420(7) 0.00232(15) 0.0578(6) Uani d 1 . .
C C4C 0.2524(9) 0.34396(14) 0.1246(3) 0.1032(14) Uani d 1 . .
H H4CA 0.207(7) 0.3175(15) 0.123(3) 0.154(19) Uiso d 1 . .
H H4CB 0.284(7) 0.3513(15) 0.170(3) 0.15(2) Uiso d 1 . .
H H4CC 0.140(10) 0.3572(18) 0.104(3) 0.19(3) Uiso d 1 . .
C C5C 0.2834(4) 0.31870(8) -0.03207(18) 0.0639(7) Uani d 1 . .
H H5CA 0.260(4) 0.3289(8) -0.0824(17) 0.069(8) Uiso d 1 . .
H H5CB 0.161(5) 0.3213(8) -0.0124(16) 0.075(9) Uiso d 1 . .
C C6C 0.3292(5) 0.27923(8) -0.03625(16) 0.0651(7) Uani d 1 . .
H H6CA 0.454(5) 0.2757(9) -0.0532(18) 0.085(10) Uiso d 1 . .
H H6CB 0.231(4) 0.2679(8) -0.0697(16) 0.063(8) Uiso d 1 . .
C C7C 0.3174(4) 0.22757(8) 0.03984(18) 0.0659(7) Uani d 1 . .
C C14C 0.332(6) 0.2182(8) 0.1204(10) 0.068(6) Uani d 0.5318 A 1
C C15C 0.390(4) 0.2413(5) 0.1819(15) 0.068(3) Uani d 0.5318 A 1
H H15C 0.419867 0.265318 0.173166 0.082 Uiso calc 0.5318 A 1
C C16C 0.403(2) 0.2292(5) 0.2561(9) 0.093(4) Uani d 0.5318 A 1
H H16C 0.434781 0.245824 0.295117 0.112 Uiso calc 0.5318 A 1
C C17C 0.370(2) 0.1927(6) 0.2740(8) 0.112(5) Uani d 0.5318 A 1
H H17C 0.385648 0.184515 0.323553 0.135 Uiso calc 0.5318 A 1
C C18C 0.310(2) 0.1691(4) 0.2119(7) 0.101(6) Uani d 0.5318 A 1
H H18C 0.277796 0.145168 0.220181 0.121 Uiso calc 0.5318 A 1
C C19C 0.300(3) 0.1817(6) 0.1385(13) 0.088(4) Uani d 0.5318 A 1
H H19C 0.270497 0.165123 0.099208 0.105 Uiso calc 0.5318 A 1
C C8C 0.322(6) 0.2090(9) 0.1134(10) 0.062(6) Uani d 0.4682 A 2
C C13C 0.364(4) 0.2293(6) 0.176(2) 0.081(6) Uani d 0.4682 A 2
H H13C 0.392618 0.253879 0.173808 0.097 Uiso calc 0.4682 A 2
C C12C 0.362(3) 0.2123(5) 0.2448(12) 0.099(6) Uani d 0.4682 A 2
H H12C 0.390847 0.225357 0.289514 0.119 Uiso calc 0.4682 A 2
C C11C 0.317(3) 0.1770(6) 0.2460(7) 0.094(5) Uani d 0.4682 A 2
H H11C 0.317949 0.165177 0.291564 0.113 Uiso calc 0.4682 A 2
C C10C 0.269(3) 0.1580(6) 0.1779(9) 0.109(6) Uani d 0.4682 A 2
H H10C 0.238908 0.133490 0.179162 0.130 Uiso calc 0.4682 A 2
C C9C 0.266(4) 0.1735(6) 0.1132(13) 0.081(5) Uani d 0.4682 A 2
H H9C 0.226439 0.160916 0.068431 0.097 Uiso calc 0.4682 A 2
O O1A 0.8622(4) 0.60568(6) 0.72428(15) 0.1031(8) Uani d 1 . .
O O2A 0.9845(4) 0.57753(6) 0.82685(13) 0.0913(7) Uani d 1 . .
O O4A 0.7325(4) 0.47827(10) 0.98395(13) 0.1178(10) Uani d 1 . .
N N2A 0.8422(3) 0.50522(6) 0.62493(12) 0.0589(5) Uani d 1 . .
N N3A 0.9160(4) 0.57788(7) 0.75940(15) 0.0722(7) Uani d 1 . .
C C1A 0.9167(4) 0.48799(7) 0.68826(14) 0.0548(6) Uani d 1 . .
C C2A 0.8300(4) 0.54068(8) 0.64394(16) 0.0613(7) Uani d 1 . .
H H2A 0.782(4) 0.5591(8) 0.6103(18) 0.076(9) Uiso d 1 . .
C C3A 0.8979(4) 0.54472(7) 0.71862(15) 0.0574(6) Uani d 1 . .
C C4A 0.9548(6) 0.44854(9) 0.6922(2) 0.0726(8) Uani d 1 . .
H H4AA 1.089(6) 0.4430(11) 0.708(2) 0.112(14) Uiso d 1 . .
H H4AB 0.892(5) 0.4370(10) 0.731(2) 0.106(12) Uiso d 1 . .
H H4AC 0.902(6) 0.4365(11) 0.648(3) 0.122(14) Uiso d 1 . .
C C5A 1.0501(4) 0.50018(10) 0.82398(15) 0.0628(7) Uani d 1 . .
H H5AA 1.146(4) 0.5180(8) 0.8411(16) 0.073(9) Uiso d 1 . .
H H5AB 1.104(5) 0.4746(10) 0.8180(18) 0.085(10) Uiso d 1 . .
C C6A 0.9251(5) 0.49971(10) 0.88285(16) 0.0666(7) Uani d 1 . .
H H6AA 1.011(4) 0.4945(8) 0.9322(18) 0.078(9) Uiso d 1 . .
H H6AB 0.859(5) 0.5241(10) 0.8861(18) 0.091(11) Uiso d 1 . .
C C7A 0.6892(4) 0.46458(9) 0.92272(16) 0.0726(8) Uani d 1 . .
C C8A 0.5226(4) 0.44060(9) 0.90204(17) 0.0701(8) Uani d 1 . .
C C9A 0.4877(5) 0.42069(9) 0.8363(2) 0.0777(9) Uani d 1 . .
H H9A 0.580(4) 0.4208(8) 0.8021(17) 0.072(9) Uiso d 1 . .
C C10A 0.3229(6) 0.39958(10) 0.8191(3) 0.0967(13) Uani d 1 . .
H H10A 0.307(6) 0.3863(11) 0.770(2) 0.117(14) Uiso d 1 . .
C C11A 0.1962(6) 0.39897(12) 0.8675(3) 0.1073(15) Uani d 1 . .
H H11A 0.073(7) 0.3852(12) 0.856(3) 0.135(16) Uiso d 1 . .
C C12A 0.2295(6) 0.41829(12) 0.9333(3) 0.1003(13) Uani d 1 . .
H H12A 0.134(6) 0.4175(11) 0.969(2) 0.115(13) Uiso d 1 . .
C C13A 0.3934(5) 0.43885(11) 0.9514(2) 0.0867(10) Uani d 1 . .
H H13A 0.422(6) 0.4556(11) 0.993(2) 0.107(14) Uiso d 1 . .
O O1B 0.2377(4) 0.64048(6) 0.62852(13) 0.0840(6) Uani d 1 . .
O O2B 0.4848(4) 0.67270(7) 0.67579(13) 0.0956(8) Uani d 1 . .
O O4B 0.6319(4) 0.77703(6) 0.50557(12) 0.0850(7) Uani d 1 . .
N N1B 0.6714(3) 0.64843(6) 0.56085(12) 0.0595(5) Uani d 1 . .
N N2B 0.5676(4) 0.60475(6) 0.47891(13) 0.0670(6) Uani d 1 . .
N N3B 0.4023(4) 0.65101(7) 0.62963(14) 0.0713(7) Uani d 1 . .
C C1B 0.7086(4) 0.62802(7) 0.50247(16) 0.0645(7) Uani d 1 . .
C C2B 0.4352(5) 0.61020(8) 0.52319(17) 0.0656(7) Uani d 1 . .
H H2B 0.320(4) 0.5970(8) 0.5189(16) 0.066(8) Uiso d 1 . .
C C3B 0.4962(4) 0.63698(7) 0.57283(15) 0.0596(7) Uani d 1 . .
C C4B 0.8810(5) 0.63092(11) 0.4683(2) 0.0961(11) Uani d 1 . .
H H4BA 0.890475 0.655102 0.449353 0.144 Uiso calc 1 . .
H H4BB 0.873150 0.613816 0.427700 0.144 Uiso calc 1 . .
H H4BC 0.991440 0.625719 0.505677 0.144 Uiso calc 1 . .
C C5B 0.7922(5) 0.67798(8) 0.5974(2) 0.0694(8) Uani d 1 . .
H H5BA 0.807(5) 0.6749(9) 0.652(2) 0.087(10) Uiso d 1 . .
H H5BB 0.912(5) 0.6750(8) 0.5815(16) 0.072(9) Uiso d 1 . .
C C6B 0.7111(5) 0.71471(8) 0.57400(17) 0.0683(8) Uani d 1 . .
H H6BA 0.786(4) 0.7336(8) 0.6008(16) 0.063(8) Uiso d 1 . .
H H6BB 0.574(5) 0.7165(8) 0.5825(17) 0.078(9) Uiso d 1 . .
C C7B 0.6616(4) 0.75204(8) 0.46585(16) 0.0633(7) Uani d 1 . .
C C8B 0.6546(4) 0.75459(8) 0.38362(16) 0.0656(7) Uani d 1 . .
C C9B 0.6406(5) 0.72461(11) 0.3370(2) 0.0789(9) Uani d 1 . .
H H9B 0.642(4) 0.7020(8) 0.3596(16) 0.065(9) Uiso d 1 . .
C C10B 0.6313(6) 0.72971(15) 0.2597(2) 0.0979(12) Uani d 1 . .
H H10B 0.631(5) 0.7072(11) 0.233(2) 0.111(13) Uiso d 1 . .
C C11B 0.6431(6) 0.76410(15) 0.2314(2) 0.1012(12) Uani d 1 . .
H H11B 0.643(6) 0.7687(12) 0.175(3) 0.139(16) Uiso d 1 . .
C C12B 0.6565(6) 0.79407(14) 0.2768(2) 0.0951(11) Uani d 1 . .
H H12B 0.670(7) 0.8222(16) 0.256(3) 0.17(2) Uiso d 1 . .
C C13B 0.6609(5) 0.78897(11) 0.3529(2) 0.0802(9) Uani d 1 . .
H H13B 0.664(5) 0.8100(9) 0.3852(19) 0.082(10) Uiso d 1 . .
O O1' 0.6210(4) 0.41366(6) 0.24229(12) 0.0924(8) Uani d 1 . .
H H1' 0.593(6) 0.4002(12) 0.194(3) 0.130(15) Uiso d 1 . .
O O2' 0.4848(4) 0.45805(6) 0.17062(11) 0.0929(8) Uani d 1 . .
H H3' 0.540(5) 0.5769(11) 0.397(2) 0.111(13) Uiso d 1 . .
H H4' 0.829(6) 0.4799(11) 0.538(2) 0.118(13) Uiso d 1 . .
C C1' 0.6075(3) 0.47064(6) 0.29968(12) 0.0478(5) Uani d 1 . .
C C2' 0.5473(4) 0.50641(7) 0.29381(14) 0.0538(6) Uani d 1 . .
H H2' 0.485(4) 0.5175(8) 0.2465(16) 0.066(8) Uiso d 1 . .
C C3' 0.5826(4) 0.52839(7) 0.35727(14) 0.0547(6) Uani d 1 . .
C C4' 0.6741(4) 0.51454(7) 0.42558(14) 0.0547(6) Uani d 1 . .
H H4'A 0.695(4) 0.5297(8) 0.4690(16) 0.066(8) Uiso d 1 . .
C C5' 0.7340(4) 0.47867(7) 0.43047(13) 0.0538(6) Uani d 1 . .
C C6' 0.7015(4) 0.45642(7) 0.36715(14) 0.0525(6) Uani d 1 . .
H H6' 0.745(4) 0.4308(7) 0.3716(14) 0.056(7) Uiso d 1 . .
C C7' 0.5633(4) 0.44730(7) 0.23118(14) 0.0547(6) Uani d 1 . .

loop_
_atom_site_aniso_label
_atom_site_aniso_U_11
_atom_site_aniso_U_22
_atom_site_aniso_U_33
_atom_site_aniso_U_12
_atom_site_aniso_U_13
_atom_site_aniso_U_23
O1C 0.0824(16) 0.1000(17) 0.1057(18) -0.0177(14) 0.0339(14) 0.0013(13)
O2C 0.0938(16) 0.1079(17) 0.0617(12) -0.0126(14) 0.0174(12) -0.0190(12)
O3C 0.0881(14) 0.0579(11) 0.0581(11) -0.0031(10) 0.0070(10) -0.0047(8)
O3A 0.0616(11) 0.0758(12) 0.0500(10) -0.0110(9) 0.0026(8) 0.0045(8)
N1A 0.0514(12) 0.0630(12) 0.0460(11) -0.0034(10) 0.0046(9) 0.0001(9)
O3B 0.0864(14) 0.0615(11) 0.0644(12) -0.0020(10) 0.0164(10) -0.0104(9)
O3' 0.1090(17) 0.0550(11) 0.0595(12) 0.0166(11) -0.0012(11) -0.0068(9)
O4' 0.0980(16) 0.0601(11) 0.0497(11) 0.0065(10) -0.0089(10) -0.0005(9)
O4C 0.116(2) 0.0611(12) 0.0930(16) -0.0062(12) 0.0128(14) -0.0160(11)
N1C 0.0628(14) 0.0536(12) 0.0546(12) 0.0006(10) 0.0095(10) -0.0075(9)
N2C 0.104(2) 0.0613(14) 0.0633(15) 0.0020(14) 0.0076(15) -0.0174(11)
N3C 0.0673(16) 0.0680(14) 0.0659(15) -0.0002(12) 0.0147(12) 0.0021(12)
C1C 0.090(2) 0.0590(16) 0.0627(17) 0.0081(16) 0.0208(16) -0.0108(13)
C2C 0.080(2) 0.0572(16) 0.0690(19) -0.0039(16) 0.0005(16) -0.0073(13)
C3C 0.0616(16) 0.0537(14) 0.0570(15) -0.0024(12) 0.0075(12) -0.0062(11)
C4C 0.121(4) 0.102(3) 0.103(3) 0.003(3) 0.062(3) -0.019(3)
C5C 0.0621(18) 0.0632(16) 0.0633(17) -0.0010(14) 0.0028(14) -0.0020(13)
C6C 0.077(2) 0.0599(16) 0.0555(16) -0.0066(15) 0.0039(15) -0.0061(12)
C7C 0.0581(17) 0.0605(16) 0.0777(19) 0.0021(13) 0.0089(14) 0.0006(14)
C14C 0.056(6) 0.054(13) 0.098(10) 0.007(8) 0.024(7) 0.010(8)
C15C 0.065(7) 0.081(9) 0.059(5) -0.005(7) 0.013(5) 0.002(7)
C16C 0.074(6) 0.136(13) 0.072(8) -0.007(7) 0.021(5) 0.011(7)
C17C 0.083(8) 0.183(16) 0.073(10) 0.020(8) 0.019(7) 0.038(9)
C18C 0.126(9) 0.123(15) 0.063(13) 0.014(9) 0.043(12) 0.038(11)
C19C 0.084(7) 0.068(10) 0.114(14) 0.003(6) 0.027(8) 0.007(8)
C8C 0.066(8) 0.054(15) 0.067(6) 0.011(10) 0.017(5) 0.005(6)
C13C 0.070(9) 0.087(13) 0.086(10) -0.007(9) 0.015(8) 0.011(13)
C12C 0.094(12) 0.14(2) 0.063(8) 0.015(11) 0.010(7) -0.002(10)
C11C 0.093(9) 0.155(15) 0.036(10) 0.032(8) 0.021(8) 0.029(10)
C10C 0.150(14) 0.101(10) 0.088(13) 0.036(9) 0.056(11) 0.020(8)
C9C 0.100(12) 0.058(9) 0.095(11) 0.005(7) 0.044(10) 0.007(6)
O1A 0.137(2) 0.0657(14) 0.1079(19) 0.0135(14) 0.0244(17) -0.0030(13)
O2A 0.1095(19) 0.0871(15) 0.0741(15) -0.0183(13) 0.0079(13) -0.0214(11)
O4A 0.1005(19) 0.196(3) 0.0587(14) -0.052(2) 0.0189(13) -0.0193(16)
N2A 0.0597(13) 0.0659(13) 0.0497(12) -0.0009(11) 0.0058(10) 0.0008(10)
N3A 0.0755(17) 0.0693(16) 0.0738(17) -0.0062(13) 0.0188(14) -0.0087(13)
C1A 0.0532(15) 0.0615(15) 0.0478(13) -0.0055(12) 0.0042(11) -0.0006(11)
C2A 0.0597(17) 0.0686(17) 0.0553(15) 0.0032(14) 0.0094(13) 0.0067(13)
C3A 0.0550(15) 0.0584(15) 0.0587(15) -0.0015(12) 0.0102(12) -0.0027(12)
C4A 0.083(2) 0.0656(18) 0.0656(19) -0.0013(17) 0.0029(18) -0.0013(15)
C5A 0.0545(16) 0.082(2) 0.0474(14) -0.0103(16) -0.0024(12) 0.0011(13)
C6A 0.0629(18) 0.084(2) 0.0497(15) -0.0158(16) 0.0029(13) -0.0046(13)
C7A 0.0642(18) 0.099(2) 0.0526(16) -0.0075(16) 0.0065(14) 0.0075(15)
C8A 0.0601(17) 0.0775(19) 0.0684(18) -0.0014(15) 0.0002(14) 0.0213(15)
C9A 0.075(2) 0.0714(19) 0.080(2) -0.0069(17) -0.0042(18) 0.0225(16)
C10A 0.096(3) 0.073(2) 0.106(3) -0.017(2) -0.022(2) 0.025(2)
C11A 0.075(3) 0.091(3) 0.147(4) -0.015(2) -0.004(3) 0.054(3)
C12A 0.070(2) 0.098(3) 0.132(4) 0.000(2) 0.016(3) 0.048(3)
C13A 0.072(2) 0.089(2) 0.100(3) 0.0007(19) 0.018(2) 0.030(2)
O1B 0.0854(16) 0.0831(14) 0.0907(16) 0.0068(12) 0.0346(13) 0.0075(11)
O2B 0.119(2) 0.0971(17) 0.0754(14) -0.0060(15) 0.0307(14) -0.0279(13)
O4B 0.1183(19) 0.0642(12) 0.0757(13) 0.0054(12) 0.0259(13) -0.0099(10)
N1B 0.0624(14) 0.0547(12) 0.0617(13) 0.0001(10) 0.0124(11) -0.0074(10)
N2B 0.0788(16) 0.0565(13) 0.0677(14) 0.0021(12) 0.0185(12) -0.0091(11)
N3B 0.0839(19) 0.0675(15) 0.0669(15) 0.0051(14) 0.0255(13) 0.0013(12)
C1B 0.0701(18) 0.0575(15) 0.0682(17) 0.0022(14) 0.0184(14) -0.0096(13)
C2B 0.073(2) 0.0566(15) 0.0691(18) 0.0000(15) 0.0184(15) -0.0025(13)
C3B 0.0700(18) 0.0549(14) 0.0556(15) 0.0033(13) 0.0160(13) -0.0023(11)
C4B 0.082(2) 0.108(3) 0.107(3) -0.003(2) 0.040(2) -0.027(2)
C5B 0.071(2) 0.0659(17) 0.068(2) -0.0021(15) 0.0047(16) -0.0121(14)
C6B 0.082(2) 0.0601(16) 0.0617(17) -0.0084(16) 0.0107(15) -0.0123(13)
C7B 0.0599(17) 0.0608(16) 0.0692(17) -0.0066(13) 0.0118(14) -0.0101(13)
C8B 0.0540(16) 0.0779(19) 0.0640(17) -0.0071(14) 0.0081(13) -0.0126(14)
C9B 0.070(2) 0.087(2) 0.079(2) -0.0118(18) 0.0120(16) -0.0207(18)
C10B 0.083(3) 0.130(4) 0.079(2) -0.007(2) 0.0084(19) -0.038(3)
C11B 0.085(3) 0.147(4) 0.071(2) 0.002(3) 0.011(2) 0.002(3)
C12B 0.092(3) 0.120(3) 0.073(2) 0.000(2) 0.0145(19) 0.010(2)
C13B 0.079(2) 0.085(2) 0.076(2) -0.0051(18) 0.0126(17) -0.0013(18)
O1' 0.151(2) 0.0591(12) 0.0587(12) 0.0135(13) -0.0021(13) -0.0159(10)
O2' 0.130(2) 0.0837(15) 0.0529(12) 0.0226(14) -0.0171(12) -0.0174(10)
C1' 0.0488(13) 0.0526(13) 0.0419(12) -0.0064(11) 0.0078(10) -0.0060(10)
C2' 0.0589(16) 0.0548(14) 0.0457(13) -0.0004(12) 0.0038(11) -0.0022(11)
C3' 0.0602(16) 0.0490(13) 0.0540(14) 0.0010(12) 0.0083(12) -0.0047(11)
C4' 0.0638(16) 0.0545(14) 0.0430(13) -0.0027(12) 0.0020(12) -0.0084(11)
C5' 0.0581(15) 0.0565(14) 0.0441(13) -0.0025(12) 0.0023(11) -0.0014(10)
C6' 0.0576(15) 0.0489(14) 0.0498(13) -0.0013(12) 0.0067(11) -0.0038(10)
C7' 0.0569(15) 0.0583(15) 0.0486(14) -0.0037(12) 0.0084(12) -0.0073(11)

loop_
_atom_type_symbol
_atom_type_description
_atom_type_scat_dispersion_real
_atom_type_scat_dispersion_imag
_atom_type_scat_source
C C 0.0181 0.0091 'International Tables Vol C Tables 4.2.6.8 and 6.1.1.4'
H H 0.0000 0.0000 'International Tables Vol C Tables 4.2.6.8 and 6.1.1.4'
N N 0.0311 0.0180 'International Tables Vol C Tables 4.2.6.8 and 6.1.1.4'
O O 0.0492 0.0322 'International Tables Vol C Tables 4.2.6.8 and 6.1.1.4'

loop_
_geom_angle_atom_site_label_1
_geom_angle_atom_site_label_2
_geom_angle_atom_site_label_3
_geom_angle
C7C O3C C6C 116.0(2)
C7A O3A C6A 113.8(2)
C1A N1A C3A 104.7(2)
C1A N1A C5A 124.2(2)
C3A N1A C5A 130.8(2)
C7B O3B C6B 115.5(2)
C3' O3' H3' 113(2)
C5' O4' H4' 112(2)
C1C N1C C3C 105.6(2)
C1C N1C C5C 124.8(3)
C3C N1C C5C 129.3(2)
C1C N2C C2C 107.1(2)
O1C N3C C3C 116.7(3)
O2C N3C O1C 123.8(3)
O2C N3C C3C 119.5(2)
N1C C1C C4C 124.1(3)
N2C C1C N1C 111.1(3)
N2C C1C C4C 124.8(3)
N2C C2C H2C 124(2)
N2C C2C C3C 108.8(3)
C3C C2C H2C 128(2)
N1C C3C N3C 124.9(2)
C2C C3C N1C 107.5(3)
C2C C3C N3C 127.6(3)
C1C C4C H4CA 117(3)
C1C C4C H4CB 107(4)
C1C C4C H4CC 113(4)
H4CA C4C H4CB 110(5)
H4CA C4C H4CC 104(5)
H4CB C4C H4CC 105(5)
N1C C5C H5CA 110.2(17)
N1C C5C H5CB 107.7(17)
N1C C5C C6C 114.2(3)
H5CA C5C H5CB 106(2)
C6C C5C H5CA 109.3(17)
C6C C5C H5CB 108.8(17)
O3C C6C C5C 108.4(2)
O3C C6C H6CA 109.5(19)
O3C C6C H6CB 108.9(17)
C5C C6C H6CA 110.9(19)
C5C C6C H6CB 108.6(17)
H6CA C6C H6CB 110(2)
O3C C7C C14C 105.9(12)
O3C C7C C8C 120.0(13)
O4C C7C O3C 122.2(3)
O4C C7C C14C 131.9(12)
O4C C7C C8C 117.9(13)
C15C C14C C7C 127(2)
C15C C14C C19C 115.6(14)
C19C C14C C7C 118(2)
C14C C15C H15C 119.2
C14C C15C C16C 121.7(15)
C16C C15C H15C 119.2
C15C C16C H16C 118.7
C17C C16C C15C 122.5(13)
C17C C16C H16C 118.7
C16C C17C H17C 122.0
C16C C17C C18C 115.9(14)
C18C C17C H17C 122.0
C17C C18C H18C 119.8
C19C C18C C17C 120.4(15)
C19C C18C H18C 119.8
C14C C19C H19C 118.2
C18C C19C C14C 123.6(15)
C18C C19C H19C 118.2
C13C C8C C7C 118(3)
C9C C8C C7C 119(2)
C9C C8C C13C 123.6(17)
C8C C13C H13C 121.2
C12C C13C C8C 117.7(19)
C12C C13C H13C 121.2
C13C C12C H12C 120.3
C11C C12C C13C 119.5(17)
C11C C12C H12C 120.3
C12C C11C H11C 120.3
C12C C11C C10C 119(2)
C10C C11C H11C 120.3
C11C C10C H10C 118.8
C9C C10C C11C 122(2)
C9C C10C H10C 118.8
C8C C9C H9C 121.3
C10C C9C C8C 117.4(16)
C10C C9C H9C 121.3
C1A N2A C2A 105.9(2)
O1A N3A C3A 117.2(3)
O2A N3A O1A 123.5(3)
O2A N3A C3A 119.2(3)
N1A C1A C4A 124.5(2)
N2A C1A N1A 112.1(2)
N2A C1A C4A 123.5(2)
N2A C2A H2A 124.5(19)
N2A C2A C3A 109.2(3)
C3A C2A H2A 126.3(19)
N1A C3A N3A 125.6(2)
C2A C3A N1A 108.0(2)
C2A C3A N3A 126.4(3)
C1A C4A H4AA 113(2)
C1A C4A H4AB 110(2)
C1A C4A H4AC 112(3)
H4AA C4A H4AB 104(3)
H4AA C4A H4AC 112(3)
H4AB C4A H4AC 104(3)
N1A C5A H5AA 107.6(18)
N1A C5A H5AB 105.7(18)
N1A C5A C6A 115.0(3)
H5AA C5A H5AB 114(3)
C6A C5A H5AA 105.1(18)
C6A C5A H5AB 110.2(18)
O3A C6A C5A 110.0(2)
O3A C6A H6AA 108.9(17)
O3A C6A H6AB 110(2)
C5A C6A H6AA 106.5(18)
C5A C6A H6AB 111.7(19)
H6AA C6A H6AB 109(3)
O3A C7A C8A 114.4(3)
O4A C7A O3A 122.6(3)
O4A C7A C8A 123.0(3)
C9A C8A C7A 123.2(3)
C9A C8A C13A 119.2(3)
C13A C8A C7A 117.6(3)
C8A C9A H9A 120.2(19)
C8A C9A C10A 119.9(4)
C10A C9A H9A 119.9(19)
C9A C10A H10A 115(3)
C11A C10A C9A 119.8(5)
C11A C10A H10A 125(3)
C10A C11A H11A 122(3)
C10A C11A C12A 121.0(4)
C12A C11A H11A 117(3)
C11A C12A H12A 120(2)
C11A C12A C13A 119.7(5)
C13A C12A H12A 120(2)
C8A C13A H13A 113(3)
C12A C13A C8A 120.3(5)
C12A C13A H13A 126(3)
C1B N1B C3B 105.3(2)
C1B N1B C5B 125.1(3)
C3B N1B C5B 129.4(2)
C1B N2B C2B 106.5(2)
O1B N3B C3B 116.6(3)
O2B N3B O1B 123.7(3)
O2B N3B C3B 119.7(3)
N1B C1B C4B 125.4(3)
N2B C1B N1B 111.1(2)
N2B C1B C4B 123.6(3)
N2B C2B H2B 124.3(17)
C3B C2B N2B 108.8(3)
C3B C2B H2B 126.8(17)
N1B C3B N3B 124.4(2)
C2B C3B N1B 108.2(2)
C2B C3B N3B 127.3(3)
C1B C4B H4BA 109.5
C1B C4B H4BB 109.5
C1B C4B H4BC 109.5
H4BA C4B H4BB 109.5
H4BA C4B H4BC 109.5
H4BB C4B H4BC 109.5
N1B C5B H5BA 108(2)
N1B C5B H5BB 105.4(18)
N1B C5B C6B 112.0(3)
H5BA C5B H5BB 111(3)
C6B C5B H5BA 111(2)
C6B C5B H5BB 109.9(18)
O3B C6B C5B 108.0(2)
O3B C6B H6BA 110.0(17)
O3B C6B H6BB 107.2(18)
C5B C6B H6BA 111.2(17)
C5B C6B H6BB 110.5(17)
H6BA C6B H6BB 110(2)
O3B C7B C8B 113.5(2)
O4B C7B O3B 121.7(3)
O4B C7B C8B 124.7(3)
C9B C8B C7B 123.1(3)
C9B C8B C13B 119.3(3)
C13B C8B C7B 117.6(3)
C8B C9B H9B 117.2(19)
C8B C9B C10B 119.1(4)
C10B C9B H9B 123.6(19)
C9B C10B H10B 112(2)
C11B C10B C9B 120.0(4)
C11B C10B H10B 127(2)
C10B C11B H11B 122(3)
C12B C11B C10B 121.5(4)
C12B C11B H11B 117(3)
C11B C12B H12B 124(3)
C11B C12B C13B 118.2(4)
C13B C12B H12B 118(3)
C8B C13B H13B 119(2)
C12B C13B C8B 121.8(4)
C12B C13B H13B 119(2)
C7' O1' H1' 109(2)
C2' C1' C6' 121.5(2)
C2' C1' C7' 117.9(2)
C6' C1' C7' 120.6(2)
C1' C2' H2' 123.3(16)
C1' C2' C3' 118.9(2)
C3' C2' H2' 117.7(16)
O3' C3' C2' 117.5(2)
O3' C3' C4' 122.0(2)
C4' C3' C2' 120.5(2)
C3' C4' H4'A 119.7(17)
C3' C4' C5' 119.9(2)
C5' C4' H4'A 120.4(17)
O4' C5' C4' 122.1(2)
O4' C5' C6' 117.6(2)
C4' C5' C6' 120.3(2)
C1' C6' C5' 118.9(2)
C1' C6' H6' 121.7(15)
C5' C6' H6' 119.3(15)
O1' C7' C1' 113.8(2)
O2' C7' O1' 122.2(2)
O2' C7' C1' 124.0(2)

loop_
_geom_bond_atom_site_label_1
_geom_bond_atom_site_label_2
_geom_bond_distance
O1C N3C 1.232(3)
O2C N3C 1.221(3)
O3C C6C 1.440(3)
O3C C7C 1.336(3)
O3A C6A 1.450(3)
O3A C7A 1.342(3)
N1A C1A 1.358(3)
N1A C3A 1.380(3)
N1A C5A 1.474(3)
O3B C6B 1.447(3)
O3B C7B 1.344(3)
O3' H3' 0.97(4)
O3' C3' 1.369(3)
O4' H4' 0.96(4)
O4' C5' 1.363(3)
O4C C7C 1.209(4)
N1C C1C 1.352(3)
N1C C3C 1.381(3)
N1C C5C 1.466(3)
N2C C1C 1.326(4)
N2C C2C 1.350(4)
N3C C3C 1.413(3)
C1C C4C 1.484(5)
C2C H2C 0.92(3)
C2C C3C 1.357(4)
C4C H4CA 1.02(5)
C4C H4CB 0.85(6)
C4C H4CC 0.95(7)
C5C H5CA 0.97(3)
C5C H5CB 1.01(3)
C5C C6C 1.493(4)
C6C H6CA 1.00(3)
C6C H6CB 0.94(3)
C7C C14C 1.480(13)
C7C C8C 1.489(12)
C14C C15C 1.40(3)
C14C C19C 1.41(3)
C15C H15C 0.9300
C15C C16C 1.40(3)
C16C H16C 0.9300
C16C C17C 1.41(3)
C17C H17C 0.9300
C17C C18C 1.42(2)
C18C H18C 0.9300
C18C C19C 1.39(3)
C19C H19C 0.9300
C8C C13C 1.35(4)
C8C C9C 1.37(4)
C13C H13C 0.9300
C13C C12C 1.39(4)
C12C H12C 0.9300
C12C C11C 1.34(3)
C11C H11C 0.9300
C11C C10C 1.402(19)
C10C H10C 0.9300
C10C C9C 1.29(4)
C9C H9C 0.9300
O1A N3A 1.228(3)
O2A N3A 1.228(3)
O4A C7A 1.203(4)
N2A C1A 1.331(3)
N2A C2A 1.356(4)
N3A C3A 1.419(4)
C1A C4A 1.476(4)
C2A H2A 0.93(3)
C2A C3A 1.356(4)
C4A H4AA 0.97(4)
C4A H4AB 1.00(4)
C4A H4AC 0.94(5)
C5A H5AA 0.96(3)
C5A H5AB 1.03(3)
C5A C6A 1.508(4)
C6A H6AA 1.00(3)
C6A H6AB 1.02(4)
C7A C8A 1.475(4)
C8A C9A 1.379(5)
C8A C13A 1.396(5)
C9A H9A 0.98(3)
C9A C10A 1.398(5)
C10A H10A 0.99(4)
C10A C11A 1.368(7)
C11A H11A 1.00(5)
C11A C12A 1.368(7)
C12A H12A 1.03(4)
C12A C13A 1.382(6)
C13A H13A 0.96(4)
O1B N3B 1.235(3)
O2B N3B 1.225(3)
O4B C7B 1.208(3)
N1B C1B 1.359(3)
N1B C3B 1.375(3)
N1B C5B 1.468(4)
N2B C1B 1.332(4)
N2B C2B 1.360(4)
N3B C3B 1.421(3)
C1B C4B 1.479(4)
C2B H2B 0.95(3)
C2B C3B 1.350(4)
C4B H4BA 0.9600
C4B H4BB 0.9600
C4B H4BC 0.9600
C5B H5BA 0.98(3)
C5B H5BB 0.96(3)
C5B C6B 1.500(4)
C6B H6BA 0.95(3)
C6B H6BB 1.02(3)
C7B C8B 1.480(4)
C8B C9B 1.380(4)
C8B C13B 1.386(5)
C9B H9B 0.93(3)
C9B C10B 1.399(5)
C10B H10B 0.96(4)
C10B C11B 1.372(6)
C11B H11B 1.04(5)
C11B C12B 1.367(6)
C12B H12B 1.11(6)
C12B C13B 1.381(5)
C13B H13B 0.97(3)
O1' H1' 0.99(5)
O1' C7' 1.308(3)
O2' C7' 1.202(3)
C1' C2' 1.383(3)
C1' C6' 1.383(3)
C1' C7' 1.492(3)
C2' H2' 0.98(3)
C2' C3' 1.388(3)
C3' C4' 1.384(3)
C4' H4'A 0.95(3)
C4' C5' 1.385(4)
C5' C6' 1.391(3)
C6' H6' 0.99(3)

_cod_database_fobs_code 2021578
